data_2239949
loop_
_publ_author_name
'Choi, Hong Dae'
'Lee, Uk'

_publ_section_title
;
 5-Chloro-3-(4-fluorophenylsulfonyl)-2,7-dimethyl-1-benzofuran
;
_journal_coeditor_code MW2126
_journal_issue 9
_journal_name_full 'Acta Crystallographica Section E'
_journal_page_first o1065
_journal_page_last o1066
_journal_paper_doi 10.1107/S1600536814019114
_journal_volume 70
_journal_year 2014
_chemical_formula_iupac 'C16 H12 Cl F O3 S'
_chemical_formula_moiety 'C16 H12 Cl F O3 S'
_chemical_formula_sum 'C16 H12 Cl F O3 S'
_chemical_formula_weight 338.77
_chemical_melting_point_gt 469
_chemical_melting_point_lt 468
_chemical_name_systematic
;
5-Chloro-3-(4-fluorophenylsulfonyl)-2,7-dimethyl-1-benzofuran
;
_space_group_IT_number 2
_symmetry_cell_setting triclinic
_symmetry_space_group_name_Hall '-P 1'
_symmetry_space_group_name_H-M 'P -1'
_atom_sites_solution_hydrogens difmap
_atom_sites_solution_primary direct
_atom_sites_solution_secondary difmap
_audit_creation_method 'form.cif (version 2.0)'
_cell_angle_alpha 73.988(2)
_cell_angle_beta 66.155(2)
_cell_angle_gamma 73.629(2)
_cell_formula_units_Z 2
_cell_length_a 8.4338(3)
_cell_length_b 9.9171(3)
_cell_length_c 10.1059(3)
_cell_measurement_reflns_used 5949
_cell_measurement_temperature 173(2)
_cell_measurement_theta_max 28.29
_cell_measurement_theta_min 2.24
_cell_volume 729.02(4)
_computing_cell_refinement '<i>SAINT</i> (Bruker, 2009)'
_computing_data_collection '<i>APEX2</i> (Bruker, 2009)'
_computing_data_reduction '<i>SAINT</i> (Bruker, 2009)'
_computing_molecular_graphics
;
<i>ORTEP-3 for Windows</i>  (Farrugia, 2012) and
<i>DIAMOND</i> (Brandenburg, 1998)
;
_computing_publication_material '<i>SHELXL97</i> (Sheldrick, 2008)'
_computing_structure_refinement '<i>SHELXL97</i> (Sheldrick, 2008)'
_computing_structure_solution '<i>SHELXS97</i> (Sheldrick, 2008)'
_diffrn_ambient_temperature 173(2)
_diffrn_detector_area_resol_mean 10.0
_diffrn_measured_fraction_theta_full 0.990
_diffrn_measured_fraction_theta_max 0.990
_diffrn_measurement_device_type 'Bruker SMART APEXII CCD'
_diffrn_measurement_method '\f and \w scans'
_diffrn_radiation_monochromator 'graphite multilayer'
_diffrn_radiation_source 'rotating anode'
_diffrn_radiation_type MoK\a
_diffrn_radiation_wavelength 0.71073
_diffrn_reflns_av_R_equivalents 0.0266
_diffrn_reflns_av_sigmaI/netI 0.0269
_diffrn_reflns_limit_h_max 11
_diffrn_reflns_limit_h_min -10
_diffrn_reflns_limit_k_max 13
_diffrn_reflns_limit_k_min -13
_diffrn_reflns_limit_l_max 13
_diffrn_reflns_limit_l_min -13
_diffrn_reflns_number 13460
_diffrn_reflns_theta_full 28.34
_diffrn_reflns_theta_max 28.34
_diffrn_reflns_theta_min 2.18
_diffrn_standards_number 0
_exptl_absorpt_coefficient_mu 0.425
_exptl_absorpt_correction_T_max 0.9389
_exptl_absorpt_correction_T_min 0.8251
_exptl_absorpt_correction_type multi-scan
_exptl_absorpt_process_details '(<i>SADABS</i>; Bruker, 2009)'
_exptl_crystal_colour colourless
_exptl_crystal_density_diffrn 1.543
_exptl_crystal_density_method 'not measured'
_exptl_crystal_description block
_exptl_crystal_F_000 348
_exptl_crystal_size_max 0.47
_exptl_crystal_size_mid 0.31
_exptl_crystal_size_min 0.15
_refine_diff_density_max 0.341
_refine_diff_density_min -0.371
_refine_ls_extinction_coef 0.016(2)
_refine_ls_extinction_expression Fc^*^=kFc[1+0.001xFc^2^\l^3^/sin(2\q)]^-1/4^
_refine_ls_extinction_method '<i>SHELXL97</i> (Sheldrick, 2008)'
_refine_ls_goodness_of_fit_ref 1.025
_refine_ls_hydrogen_treatment constr
_refine_ls_matrix_type full
_refine_ls_number_parameters 202
_refine_ls_number_reflns 3614
_refine_ls_number_restraints 0
_refine_ls_restrained_S_all 1.025
_refine_ls_R_factor_all 0.0424
_refine_ls_R_factor_gt 0.0374
_refine_ls_shift/su_max 0.001
_refine_ls_shift/su_mean 0.000
_refine_ls_structure_factor_coef Fsqd
_refine_ls_weighting_details 'calc w=1/[\s^2^(Fo^2^)+(0.0444P)^2^+0.4675P] where P=(Fo^2^+2Fc^2^)/3'
_refine_ls_weighting_scheme calc
_refine_ls_wR_factor_gt 0.0948
_refine_ls_wR_factor_ref 0.0979
_reflns_number_gt 3163
_reflns_number_total 3614
_reflns_threshold_expression I>2\s(I)
_cod_data_source_file mw2126sup1.cif
_cod_data_source_block I
_cod_database_code 2239949
_cod_database_fobs_code 2239949

loop_
_symmetry_equiv_pos_as_xyz
'x, y, z'
'-x, -y, -z'

loop_
_atom_site_type_symbol
_atom_site_label
_atom_site_fract_x
_atom_site_fract_y
_atom_site_fract_z
_atom_site_U_iso_or_equiv
_atom_site_adp_type
_atom_site_calc_flag
_atom_site_refinement_flags
_atom_site_occupancy
_atom_site_symmetry_multiplicity
Cl Cl1 0.51698(6) 0.19310(5) 0.47396(5) 0.03701(14) Uani d . 1 2
S S1 0.13342(5) 0.69006(4) 0.14183(4) 0.02143(12) Uani d . 1 2
F F1 0.70966(17) 0.98587(15) -0.25209(14) 0.0518(4) Uani d . 1 2
O O1 0.04838(15) 0.74576(13) 0.53640(13) 0.0263(3) Uani d . 1 2
O O2 0.18910(16) 0.54497(12) 0.11860(13) 0.0272(3) Uani d . 1 2
O O3 -0.02442(16) 0.77606(13) 0.11823(13) 0.0291(3) Uani d . 1 2
C C1 0.1165(2) 0.68330(17) 0.32016(17) 0.0215(3) Uani d . 1 2
C C2 0.2069(2) 0.56854(17) 0.40420(17) 0.0217(3) Uani d . 1 2
C C3 0.3177(2) 0.43625(17) 0.38227(18) 0.0235(3) Uani d . 1 2
H H3 0.3506 0.4013 0.2943 0.028 Uiso calc R 1 2
C C4 0.3767(2) 0.35884(18) 0.49555(19) 0.0260(3) Uani d . 1 2
C C5 0.3304(2) 0.40691(19) 0.62598(19) 0.0285(4) Uani d . 1 2
H H5 0.3761 0.3492 0.6996 0.034 Uiso calc R 1 2
C C6 0.2188(2) 0.53740(19) 0.65043(18) 0.0267(4) Uani d . 1 2
C C7 0.1604(2) 0.61368(18) 0.53606(18) 0.0236(3) Uani d . 1 2
C C8 0.0241(2) 0.78571(18) 0.40404(18) 0.0240(3) Uani d . 1 2
C C9 0.1674(3) 0.5919(2) 0.78961(19) 0.0361(4) Uani d . 1 2
H H9A 0.1210 0.6950 0.7737 0.054 Uiso calc R 1 2
H H9B 0.2713 0.5730 0.8175 0.054 Uiso calc R 1 2
H H9C 0.0764 0.5431 0.8685 0.054 Uiso calc R 1 2
C C10 -0.0915(2) 0.92612(19) 0.3815(2) 0.0322(4) Uani d . 1 2
H H10A -0.0361 1.0018 0.3790 0.048 Uiso calc R 1 2
H H10B -0.2059 0.9286 0.4625 0.048 Uiso calc R 1 2
H H10C -0.1092 0.9411 0.2881 0.048 Uiso calc R 1 2
C C11 0.3084(2) 0.78021(17) 0.02639(17) 0.0224(3) Uani d . 1 2
C C12 0.4815(2) 0.70757(19) 0.0003(2) 0.0306(4) Uani d . 1 2
H H12 0.5062 0.6108 0.0468 0.037 Uiso calc R 1 2
C C13 0.6181(3) 0.7776(2) -0.0943(2) 0.0374(4) Uani d . 1 2
H H13 0.7379 0.7301 -0.1138 0.045 Uiso calc R 1 2
C C14 0.5764(3) 0.9174(2) -0.1594(2) 0.0339(4) Uani d . 1 2
C C15 0.4069(3) 0.9914(2) -0.1352(2) 0.0348(4) Uani d . 1 2
H H15 0.3834 1.0880 -0.1825 0.042 Uiso calc R 1 2
C C16 0.2703(2) 0.92165(19) -0.03976(19) 0.0299(4) Uani d . 1 2
H H16 0.1511 0.9706 -0.0198 0.036 Uiso calc R 1 2

loop_
_atom_site_aniso_label
_atom_site_aniso_U_11
_atom_site_aniso_U_22
_atom_site_aniso_U_33
_atom_site_aniso_U_12
_atom_site_aniso_U_13
_atom_site_aniso_U_23
Cl1 0.0373(3) 0.0245(2) 0.0429(3) -0.00018(18) -0.0175(2) 0.00258(18)
S1 0.0238(2) 0.0211(2) 0.01966(19) -0.00243(15) -0.00994(15) -0.00263(14)
F1 0.0438(7) 0.0607(9) 0.0443(7) -0.0292(7) 0.0018(5) -0.0068(6)
O1 0.0261(6) 0.0302(6) 0.0231(6) -0.0035(5) -0.0074(5) -0.0100(5)
O2 0.0366(7) 0.0233(6) 0.0244(6) -0.0044(5) -0.0133(5) -0.0062(5)
O3 0.0253(6) 0.0319(7) 0.0299(6) -0.0029(5) -0.0148(5) -0.0005(5)
C1 0.0220(7) 0.0222(8) 0.0199(7) -0.0032(6) -0.0077(6) -0.0042(6)
C2 0.0229(7) 0.0233(8) 0.0186(7) -0.0066(6) -0.0072(6) -0.0015(6)
C3 0.0250(8) 0.0225(8) 0.0216(8) -0.0042(6) -0.0082(6) -0.0025(6)
C4 0.0252(8) 0.0218(8) 0.0285(8) -0.0057(6) -0.0106(6) 0.0022(6)
C5 0.0307(9) 0.0319(9) 0.0234(8) -0.0122(7) -0.0135(7) 0.0063(7)
C6 0.0280(8) 0.0350(9) 0.0190(7) -0.0138(7) -0.0076(6) -0.0010(6)
C7 0.0221(8) 0.0264(8) 0.0217(8) -0.0063(6) -0.0053(6) -0.0056(6)
C8 0.0224(8) 0.0262(8) 0.0245(8) -0.0045(6) -0.0086(6) -0.0062(6)
C9 0.0388(10) 0.0529(12) 0.0211(8) -0.0162(9) -0.0100(7) -0.0075(8)
C10 0.0290(9) 0.0281(9) 0.0395(10) 0.0031(7) -0.0131(8) -0.0134(8)
C11 0.0243(8) 0.0240(8) 0.0188(7) -0.0036(6) -0.0079(6) -0.0042(6)
C12 0.0262(9) 0.0245(9) 0.0385(10) 0.0002(7) -0.0105(7) -0.0084(7)
C13 0.0257(9) 0.0379(11) 0.0455(11) -0.0041(8) -0.0049(8) -0.0168(9)
C14 0.0347(10) 0.0410(11) 0.0260(9) -0.0166(8) -0.0031(7) -0.0084(8)
C15 0.0421(11) 0.0321(10) 0.0291(9) -0.0124(8) -0.0145(8) 0.0045(7)
C16 0.0299(9) 0.0277(9) 0.0290(9) -0.0034(7) -0.0131(7) 0.0012(7)

loop_
_atom_type_symbol
_atom_type_description
_atom_type_scat_dispersion_real
_atom_type_scat_dispersion_imag
_atom_type_scat_source
C C 0.0033 0.0016 'International Tables Vol C Tables 4.2.6.8 and 6.1.1.4'
H H 0.0000 0.0000 'International Tables Vol C Tables 4.2.6.8 and 6.1.1.4'
O O 0.0106 0.0060 'International Tables Vol C Tables 4.2.6.8 and 6.1.1.4'
F F 0.0171 0.0103 'International Tables Vol C Tables 4.2.6.8 and 6.1.1.4'
S S 0.1246 0.1234 'International Tables Vol C Tables 4.2.6.8 and 6.1.1.4'
Cl Cl 0.1484 0.1585 'International Tables Vol C Tables 4.2.6.8 and 6.1.1.4'

loop_
_geom_angle_atom_site_label_1
_geom_angle_atom_site_label_2
_geom_angle_atom_site_label_3
_geom_angle
O3 S1 O2 119.75(8)
O3 S1 C1 109.59(8)
O2 S1 C1 106.33(7)
O3 S1 C11 107.27(8)
O2 S1 C11 107.36(8)
C1 S1 C11 105.71(8)
C8 O1 C7 107.05(12)
C8 C1 C2 107.60(14)
C8 C1 S1 126.93(13)
C2 C1 S1 125.40(12)
C7 C2 C3 119.54(15)
C7 C2 C1 104.59(14)
C3 C2 C1 135.87(15)
C4 C3 C2 116.27(15)
C4 C3 H3 121.9
C2 C3 H3 121.9
C3 C4 C5 123.25(16)
C3 C4 Cl1 118.38(14)
C5 C4 Cl1 118.37(13)
C6 C5 C4 121.29(16)
C6 C5 H5 119.4
C4 C5 H5 119.4
C7 C6 C5 114.81(15)
C7 C6 C9 122.84(17)
C5 C6 C9 122.34(16)
O1 C7 C6 124.81(15)
O1 C7 C2 110.37(14)
C6 C7 C2 124.83(16)
C1 C8 O1 110.39(15)
C1 C8 C10 133.98(16)
O1 C8 C10 115.63(14)
C6 C9 H9A 109.5
C6 C9 H9B 109.5
H9A C9 H9B 109.5
C6 C9 H9C 109.5
H9A C9 H9C 109.5
H9B C9 H9C 109.5
C8 C10 H10A 109.5
C8 C10 H10B 109.5
H10A C10 H10B 109.5
C8 C10 H10C 109.5
H10A C10 H10C 109.5
H10B C10 H10C 109.5
C16 C11 C12 121.04(16)
C16 C11 S1 119.36(13)
C12 C11 S1 119.58(13)
C13 C12 C11 119.27(17)
C13 C12 H12 120.4
C11 C12 H12 120.4
C14 C13 C12 118.39(18)
C14 C13 H13 120.8
C12 C13 H13 120.8
F1 C14 C15 118.07(18)
F1 C14 C13 118.47(18)
C15 C14 C13 123.45(17)
C14 C15 C16 118.13(18)
C14 C15 H15 120.9
C16 C15 H15 120.9
C15 C16 C11 119.71(17)
C15 C16 H16 120.1
C11 C16 H16 120.1

loop_
_geom_bond_atom_site_label_1
_geom_bond_atom_site_label_2
_geom_bond_distance
Cl1 C4 1.7440(18)
S1 O3 1.4356(12)
S1 O2 1.4361(12)
S1 C1 1.7332(16)
S1 C11 1.7648(16)
F1 C14 1.353(2)
O1 C8 1.368(2)
O1 C7 1.382(2)
C1 C8 1.361(2)
C1 C2 1.448(2)
C2 C7 1.392(2)
C2 C3 1.395(2)
C3 C4 1.382(2)
C3 H3 0.9500
C4 C5 1.394(3)
C5 C6 1.387(3)
C5 H5 0.9500
C6 C7 1.385(2)
C6 C9 1.501(2)
C8 C10 1.477(2)
C9 H9A 0.9800
C9 H9B 0.9800
C9 H9C 0.9800
C10 H10A 0.9800
C10 H10B 0.9800
C10 H10C 0.9800
C11 C16 1.386(2)
C11 C12 1.386(2)
C12 C13 1.385(3)
C12 H12 0.9500
C13 C14 1.374(3)
C13 H13 0.9500
C14 C15 1.366(3)
C15 C16 1.385(2)
C15 H15 0.9500
C16 H16 0.9500

loop_
_geom_hbond_atom_site_label_D
_geom_hbond_atom_site_label_H
_geom_hbond_atom_site_label_A
_geom_hbond_site_symmetry_A
_geom_hbond_distance_DH
_geom_hbond_distance_HA
_geom_hbond_distance_DA
_geom_hbond_angle_DHA
C9 H9C O2 2_566 0.98 2.57 3.331(2) 135
C16 H16 O3 2_575 0.95 2.53 3.230(2) 130

loop_
_geom_torsion_atom_site_label_1
_geom_torsion_atom_site_label_2
_geom_torsion_atom_site_label_3
_geom_torsion_atom_site_label_4
_geom_torsion
O3 S1 C1 C8 -29.69(17)
O2 S1 C1 C8 -160.47(15)
C11 S1 C1 C8 85.62(16)
O3 S1 C1 C2 153.51(13)
O2 S1 C1 C2 22.72(16)
C11 S1 C1 C2 -91.19(15)
C8 C1 C2 C7 -0.40(18)
S1 C1 C2 C7 176.93(12)
C8 C1 C2 C3 179.10(17)
S1 C1 C2 C3 -3.6(3)
C7 C2 C3 C4 -1.0(2)
C1 C2 C3 C4 179.57(17)
C2 C3 C4 C5 0.2(2)
C2 C3 C4 Cl1 -179.55(12)
C3 C4 C5 C6 0.6(3)
Cl1 C4 C5 C6 -179.72(13)
C4 C5 C6 C7 -0.4(2)
C4 C5 C6 C9 -179.76(16)
C8 O1 C7 C6 179.28(15)
C8 O1 C7 C2 -0.44(17)
C5 C6 C7 O1 179.86(14)
C9 C6 C7 O1 -0.8(3)
C5 C6 C7 C2 -0.5(2)
C9 C6 C7 C2 178.89(16)
C3 C2 C7 O1 -179.08(13)
C1 C2 C7 O1 0.51(17)
C3 C2 C7 C6 1.2(2)
C1 C2 C7 C6 -179.20(15)
C2 C1 C8 O1 0.14(18)
S1 C1 C8 O1 -177.13(11)
C2 C1 C8 C10 179.67(18)
S1 C1 C8 C10 2.4(3)
C7 O1 C8 C1 0.18(18)
C7 O1 C8 C10 -179.45(14)
O3 S1 C11 C16 13.38(16)
O2 S1 C11 C16 143.30(14)
C1 S1 C11 C16 -103.50(15)
O3 S1 C11 C12 -164.96(14)
O2 S1 C11 C12 -35.04(16)
C1 S1 C11 C12 78.15(15)
C16 C11 C12 C13 -0.5(3)
S1 C11 C12 C13 177.85(14)
C11 C12 C13 C14 -0.2(3)
C12 C13 C14 F1 -179.88(17)
C12 C13 C14 C15 0.4(3)
F1 C14 C15 C16 -179.67(17)
C13 C14 C15 C16 0.1(3)
C14 C15 C16 C11 -0.7(3)
C12 C11 C16 C15 0.9(3)
S1 C11 C16 C15 -177.40(14)
